data_7010013
loop_
_publ_author_name
'Casas, Jos\'e S.'
'Casti\~neiras, Alfonso'
'Rodr\'iguez-Arg\"uelles, Mar\'ia C.'
'S\'anchez, Agust\'in'
'Sordo, Jos\'e'
'V\'azquez-L\'opez, Antonia'
'V\'azquez-L\'opez, Ezequiel M.'

_publ_section_title
;
 Reactions of diorganotin(IV) oxides with isatin 3- and
 2-thiosemicarbazones and with isatin 2,3-bis(thiosemicarbazone):
 influence of diphenyldithiophosphinic acid
 (isatin&#x2005;=&#x2005;1H-indole-2,3-dione)
;
_journal_issue 22
_journal_name_full 'Journal of the Chemical Society, Dalton Transactions'
_journal_page_first 4056
_journal_paper_doi 10.1039/b005103i
_journal_year 2000
_chemical_formula_sum 'C26 H26 P2 S4 Sn'
_chemical_formula_weight 647.34
_chemical_name_systematic
; 
 Dimethylbis(diphenyldithiophosphinato)tin(IV) 
;
_space_group_IT_number 2
_symmetry_cell_setting triclinic
_symmetry_space_group_name_Hall '-P 1'
_symmetry_space_group_name_H-M 'P -1'
_atom_sites_solution_hydrogens geom
_atom_sites_solution_primary direct
_atom_sites_solution_secondary difmap
_audit_creation_method SHELXL-97
_cell_angle_alpha 112.017(7)
_cell_angle_beta 99.495(10)
_cell_angle_gamma 104.361(9)
_cell_formula_units_Z 2
_cell_length_a 10.6068(16)
_cell_length_b 11.2736(9)
_cell_length_c 13.7638(10)
_cell_measurement_temperature 298(2)
_cell_volume 1415.9(3)
_computing_data_collection CAD4
_computing_molecular_graphics 'ZORTEP (Zsolnai & Huttner 1994)'
_computing_structure_refinement 'SHELXL-97 (Sheldrick, 1997)'
_computing_structure_solution 'SHELXS-97 (Sheldrick, 1990)'
_diffrn_ambient_temperature 298(2)
_diffrn_measured_fraction_theta_full 0.842
_diffrn_measured_fraction_theta_max 0.842
_diffrn_measurement_device_type Enraf-Nonius
_diffrn_radiation_monochromator graphite
_diffrn_radiation_source 'fine-focus sealed tube'
_diffrn_radiation_type MoK\a
_diffrn_radiation_wavelength 0.71073
_diffrn_reflns_av_R_equivalents 0.0292
_diffrn_reflns_av_sigmaI/netI 0.0445
_diffrn_reflns_limit_h_max 12
_diffrn_reflns_limit_h_min 0
_diffrn_reflns_limit_k_max 12
_diffrn_reflns_limit_k_min -14
_diffrn_reflns_limit_l_max 17
_diffrn_reflns_limit_l_min -16
_diffrn_reflns_number 5509
_diffrn_reflns_theta_full 26.97
_diffrn_reflns_theta_max 26.97
_diffrn_reflns_theta_min 1.67
_exptl_absorpt_coefficient_mu 1.324
_exptl_absorpt_correction_T_max 0.853
_exptl_absorpt_correction_T_min 0.529
_exptl_absorpt_correction_type Difabs
_exptl_crystal_colour 'pale yellow'
_exptl_crystal_density_diffrn 1.518
_exptl_crystal_density_method 'not measured'
_exptl_crystal_description block
_exptl_crystal_F_000 652
_exptl_crystal_size_max 0.40
_exptl_crystal_size_mid 0.40
_exptl_crystal_size_min 0.20
_refine_diff_density_max 0.535
_refine_diff_density_min -0.718
_refine_diff_density_rms 0.074
_refine_ls_extinction_method none
_refine_ls_goodness_of_fit_ref 1.010
_refine_ls_hydrogen_treatment mixed
_refine_ls_matrix_type full
_refine_ls_number_parameters 298
_refine_ls_number_reflns 5200
_refine_ls_number_restraints 0
_refine_ls_restrained_S_all 1.010
_refine_ls_R_factor_all 0.0552
_refine_ls_R_factor_gt 0.0342
_refine_ls_shift/su_max 0.000
_refine_ls_shift/su_mean 0.000
_refine_ls_structure_factor_coef Fsqd
_refine_ls_weighting_details 'w=1/[\s^2^(Fo^2^)+(0.0441P)^2^+0.6861P] where P=(Fo^2^+2Fc^2^)/3'
_refine_ls_weighting_scheme calc
_refine_ls_wR_factor_gt 0.0877
_refine_ls_wR_factor_ref 0.0969
_reflns_number_gt 4021
_reflns_number_total 5200
_reflns_threshold_expression >2sigma(I)
_cod_data_source_file b005103i.txt
_cod_data_source_block s48
_cod_depositor_comments
;
The following automatic conversions were performed:
'_symmetry_cell_setting' value 'Triclinic' changed to 'triclinic'
according to '/home/saulius/struct/CIF-dictionaries/cif_core.dic'
dictionary named 'cif_core.dic' version 2.4.1 from 2010-06-29.

Automatic conversion script
Id: cif_fix_enum 1527 2010-12-29 10:47:43Z saulius 

The following automatic conversions were performed:

'_refine_ls_weighting_scheme' value 'calc
w=1/[\s^2^(Fo^2^)+(0.0441P)^2^+0.6861P] where P=(Fo^2^+2Fc^2^)/3' was
changed to 'calc'. New tag '_refine_ls_weighting_details' was
created. The value of the new tag was set to
'w=1/[\s^2^(Fo^2^)+(0.0441P)^2^+0.6861P] where P=(Fo^2^+2Fc^2^)/3'.

Automatic conversion script
Id: cif_fix_values 3143 2015-03-26 13:38:13Z robertas 
;
_cod_original_sg_symbol_H-M P-1
_cod_database_code 7010013

loop_
_symmetry_equiv_pos_as_xyz
'x, y, z'
'-x, -y, -z'

loop_
_atom_site_label
_atom_site_type_symbol
_atom_site_fract_x
_atom_site_fract_y
_atom_site_fract_z
_atom_site_U_iso_or_equiv
_atom_site_adp_type
_atom_site_occupancy
_atom_site_calc_flag
_atom_site_refinement_flags
_atom_site_disorder_assembly
_atom_site_disorder_group
Sn Sn 0.23369(3) 0.28089(3) -0.00983(2) 0.04416(10) Uani 1 d . . .
S11 S 0.31230(13) 0.28608(11) -0.23261(10) 0.0593(3) Uani 1 d . . .
S12 S 0.17652(11) 0.04626(10) -0.15675(8) 0.0529(3) Uani 1 d . . .
S21 S 0.26943(13) 0.50027(11) 0.23120(10) 0.0621(3) Uani 1 d . . .
S22 S 0.10266(11) 0.16708(10) 0.08334(8) 0.0502(3) Uani 1 d . . .
P1 P 0.30204(11) 0.10636(10) -0.24140(8) 0.0445(2) Uani 1 d . . .
P2 P 0.15523(11) 0.33451(10) 0.23107(8) 0.0440(2) Uani 1 d . . .
C1 C 0.1140(6) 0.3821(6) -0.0599(4) 0.0744(14) Uani 1 d . . .
H1A H 0.0571 0.4024 -0.0129 0.112 Uiso 1 calc R . .
H1B H 0.0582 0.3250 -0.1339 0.112 Uiso 1 calc R . .
H1C H 0.1718 0.4651 -0.0559 0.112 Uiso 1 calc R . .
C2 C 0.4446(4) 0.3480(5) 0.0616(4) 0.0627(12) Uani 1 d . . .
H2A H 0.4886 0.3225 0.0052 0.094 Uiso 1 calc R . .
H2B H 0.4635 0.3070 0.1096 0.094 Uiso 1 calc R . .
H2C H 0.4780 0.4452 0.1025 0.094 Uiso 1 calc R . .
C3 C 0.2357(4) -0.0288(4) -0.3795(3) 0.0494(9) Uani 1 d . . .
C4 C 0.0992(5) -0.0754(4) -0.4329(3) 0.0594(11) Uani 1 d . . .
H4 H 0.0413 -0.0382 -0.3975 0.071 Uiso 1 calc R . .
C5 C 0.0479(6) -0.1766(5) -0.5383(4) 0.0755(15) Uani 1 d . . .
H5 H -0.0445 -0.2075 -0.5739 0.091 Uiso 1 calc R . .
C6 C 0.1329(7) -0.2320(5) -0.5909(4) 0.0822(17) Uani 1 d . . .
H6 H 0.0980 -0.3018 -0.6616 0.099 Uiso 1 calc R . .
C7 C 0.2674(7) -0.1849(6) -0.5398(4) 0.0824(16) Uani 1 d . . .
H7 H 0.3246 -0.2217 -0.5766 0.099 Uiso 1 calc R . .
C8 C 0.3217(5) -0.0833(5) -0.4340(4) 0.0658(12) Uani 1 d . . .
H8 H 0.4145 -0.0518 -0.3998 0.079 Uiso 1 calc R . .
C9 C 0.4674(4) 0.1014(4) -0.1880(3) 0.0468(9) Uani 1 d . . .
C10 C 0.5819(5) 0.1954(5) -0.1843(4) 0.0677(13) Uani 1 d . . .
H10 H 0.5736 0.2595 -0.2099 0.081 Uiso 1 calc R . .
C11 C 0.7083(6) 0.1943(6) -0.1427(6) 0.0933(19) Uani 1 d . . .
H11 H 0.7852 0.2578 -0.1405 0.112 Uiso 1 calc R . .
C12 C 0.7227(6) 0.1032(7) -0.1052(5) 0.096(2) Uani 1 d . . .
H12 H 0.8090 0.1039 -0.0769 0.116 Uiso 1 calc R . .
C13 C 0.6106(7) 0.0095(7) -0.1087(6) 0.0954(19) Uani 1 d . . .
H13 H 0.6212 -0.0539 -0.0829 0.115 Uiso 1 calc R . .
C14 C 0.4808(5) 0.0067(5) -0.1499(4) 0.0706(13) Uani 1 d . . .
H14 H 0.4046 -0.0575 -0.1518 0.085 Uiso 1 calc R . .
C15 C -0.0037(4) 0.3493(4) 0.2573(3) 0.0468(9) Uani 1 d . . .
C16 C -0.0935(6) 0.3652(7) 0.1840(5) 0.0896(19) Uani 1 d . . .
H16 H -0.0741 0.3643 0.1203 0.108 Uiso 1 calc R . .
C17 C -0.2115(6) 0.3824(8) 0.2031(6) 0.107(2) Uani 1 d . . .
H17 H -0.2714 0.3940 0.1527 0.129 Uiso 1 calc R . .
C18 C -0.2418(6) 0.3827(6) 0.2946(5) 0.0838(16) Uani 1 d . . .
H18 H -0.3225 0.3942 0.3070 0.101 Uiso 1 calc R . .
C19 C -0.1546(6) 0.3661(7) 0.3688(5) 0.0877(17) Uani 1 d . . .
H19 H -0.1756 0.3660 0.4317 0.105 Uiso 1 calc R . .
C20 C -0.0342(5) 0.3494(5) 0.3501(4) 0.0687(13) Uani 1 d . . .
H20 H 0.0259 0.3383 0.4007 0.082 Uiso 1 calc R . .
C21 C 0.2351(4) 0.2895(5) 0.3327(3) 0.0542(10) Uani 1 d . . .
C22 C 0.2094(6) 0.1586(6) 0.3162(5) 0.0820(16) Uani 1 d . . .
H22 H 0.1510 0.0890 0.2501 0.098 Uiso 1 calc R . .
C23 C 0.2685(7) 0.1266(7) 0.3960(6) 0.099(2) Uani 1 d . . .
H23 H 0.2484 0.0357 0.3825 0.119 Uiso 1 calc R . .
C24 C 0.3522(7) 0.2210(9) 0.4901(6) 0.103(2) Uani 1 d . . .
H24 H 0.3973 0.1974 0.5402 0.123 Uiso 1 calc R . .
C25 C 0.3728(8) 0.3571(10) 0.5144(5) 0.125(3) Uani 1 d . . .
H25 H 0.4247 0.4249 0.5834 0.150 Uiso 1 calc R . .
C26 C 0.3147(8) 0.3909(7) 0.4340(5) 0.111(2) Uani 1 d . . .
H26 H 0.3297 0.4816 0.4489 0.133 Uiso 1 calc R . .

loop_
_atom_site_aniso_label
_atom_site_aniso_U_11
_atom_site_aniso_U_22
_atom_site_aniso_U_33
_atom_site_aniso_U_23
_atom_site_aniso_U_13
_atom_site_aniso_U_12
Sn 0.04210(16) 0.04425(16) 0.04536(16) 0.01816(12) 0.01202(11) 0.01583(12)
S11 0.0731(8) 0.0482(6) 0.0593(6) 0.0236(5) 0.0199(6) 0.0240(5)
S12 0.0540(6) 0.0471(6) 0.0455(5) 0.0117(5) 0.0192(5) 0.0071(5)
S21 0.0718(8) 0.0408(5) 0.0614(7) 0.0135(5) 0.0280(6) 0.0071(5)
S22 0.0601(6) 0.0387(5) 0.0406(5) 0.0106(4) 0.0159(5) 0.0082(5)
P1 0.0474(6) 0.0434(5) 0.0389(5) 0.0139(4) 0.0139(4) 0.0143(4)
P2 0.0486(6) 0.0402(5) 0.0384(5) 0.0134(4) 0.0130(4) 0.0129(4)
C1 0.091(4) 0.095(4) 0.076(3) 0.052(3) 0.039(3) 0.060(3)
C2 0.045(2) 0.069(3) 0.053(2) 0.011(2) 0.007(2) 0.014(2)
C3 0.060(3) 0.044(2) 0.039(2) 0.0137(17) 0.0145(19) 0.0174(19)
C4 0.062(3) 0.058(3) 0.048(2) 0.015(2) 0.008(2) 0.022(2)
C5 0.081(4) 0.070(3) 0.049(3) 0.016(2) -0.006(2) 0.017(3)
C6 0.118(5) 0.064(3) 0.046(3) 0.008(2) 0.015(3) 0.031(3)
C7 0.102(5) 0.080(4) 0.050(3) 0.007(3) 0.026(3) 0.037(3)
C8 0.069(3) 0.068(3) 0.050(2) 0.011(2) 0.018(2) 0.026(2)
C9 0.048(2) 0.047(2) 0.043(2) 0.0139(17) 0.0179(18) 0.0175(18)
C10 0.057(3) 0.066(3) 0.082(3) 0.035(3) 0.021(3) 0.019(2)
C11 0.059(3) 0.086(4) 0.120(5) 0.032(4) 0.019(3) 0.025(3)
C12 0.065(4) 0.106(5) 0.109(5) 0.036(4) 0.007(3) 0.043(4)
C13 0.095(5) 0.105(5) 0.121(5) 0.065(4) 0.032(4) 0.063(4)
C14 0.072(3) 0.071(3) 0.088(4) 0.047(3) 0.029(3) 0.033(3)
C15 0.056(2) 0.0396(19) 0.045(2) 0.0178(17) 0.0157(18) 0.0153(18)
C16 0.073(4) 0.155(6) 0.084(4) 0.077(4) 0.038(3) 0.062(4)
C17 0.070(4) 0.183(7) 0.110(5) 0.087(5) 0.035(4) 0.068(5)
C18 0.066(4) 0.097(4) 0.096(4) 0.038(4) 0.039(3) 0.038(3)
C19 0.089(4) 0.123(5) 0.083(4) 0.054(4) 0.054(3) 0.054(4)
C20 0.076(3) 0.089(3) 0.066(3) 0.043(3) 0.036(3) 0.043(3)
C21 0.049(2) 0.064(3) 0.045(2) 0.020(2) 0.0137(19) 0.020(2)
C22 0.081(4) 0.074(3) 0.088(4) 0.048(3) 0.000(3) 0.017(3)
C23 0.107(5) 0.109(5) 0.108(5) 0.076(5) 0.024(4) 0.043(4)
C24 0.110(5) 0.149(7) 0.084(4) 0.076(5) 0.023(4) 0.065(5)
C25 0.134(7) 0.161(8) 0.056(3) 0.028(4) -0.006(4) 0.060(6)
C26 0.141(6) 0.100(5) 0.061(3) 0.017(3) -0.013(4) 0.045(4)

loop_
_atom_type_symbol
_atom_type_description
_atom_type_scat_dispersion_real
_atom_type_scat_dispersion_imag
_atom_type_scat_source
S S 0.1246 0.1234 'International Tables Vol C Tables 4.2.6.8 and 6.1.1.4'
P P 0.1023 0.0942 'International Tables Vol C Tables 4.2.6.8 and 6.1.1.4'
C C 0.0033 0.0016 'International Tables Vol C Tables 4.2.6.8 and 6.1.1.4'
H H 0.0000 0.0000 'International Tables Vol C Tables 4.2.6.8 and 6.1.1.4'
Sn Sn -0.6537 1.4246 'International Tables Vol C Tables 4.2.6.8 and 6.1.1.4'

loop_
_geom_angle_atom_site_label_1
_geom_angle_atom_site_label_2
_geom_angle_atom_site_label_3
_geom_angle
_geom_angle_site_symmetry_1
_geom_angle_site_symmetry_3
_geom_angle_publ_flag
C1 Sn C2 129.6(2) . . ?
C1 Sn S22 105.17(15) . . ?
C2 Sn S22 112.38(14) . . ?
C1 Sn S12 110.37(16) . . ?
C2 Sn S12 105.13(13) . . ?
S22 Sn S12 85.35(3) . . ?
C1 Sn S21 84.17(15) . . ?
C2 Sn S21 78.01(12) . . ?
S22 Sn S21 70.77(3) . . ?
S12 Sn S21 154.87(3) . . ?
C1 Sn S11 76.04(14) . . ?
C2 Sn S11 85.47(13) . . ?
S22 Sn S11 151.66(3) . . ?
S12 Sn S11 68.30(3) . . ?
S21 Sn S11 136.56(3) . . ?
P1 S11 Sn 74.11(5) . . ?
P1 S12 Sn 94.65(5) . . ?
P2 S21 Sn 79.15(5) . . ?
P2 S22 Sn 97.40(5) . . ?
C9 P1 C3 105.53(19) . . ?
C9 P1 S11 111.84(14) . . ?
C3 P1 S11 113.90(14) . . ?
C9 P1 S12 107.61(14) . . ?
C3 P1 S12 105.00(14) . . ?
S11 P1 S12 112.41(7) . . ?
C21 P2 C15 106.53(19) . . ?
C21 P2 S21 113.57(15) . . ?
C15 P2 S21 111.86(13) . . ?
C21 P2 S22 105.81(15) . . ?
C15 P2 S22 105.91(14) . . ?
S21 P2 S22 112.60(6) . . ?
C4 C3 C8 119.2(4) . . ?
C4 C3 P1 119.9(3) . . ?
C8 C3 P1 120.8(3) . . ?
C5 C4 C3 120.5(5) . . ?
C6 C5 C4 120.0(5) . . ?
C7 C6 C5 119.8(5) . . ?
C6 C7 C8 121.4(5) . . ?
C7 C8 C3 119.0(5) . . ?
C14 C9 C10 119.7(4) . . ?
C14 C9 P1 121.3(3) . . ?
C10 C9 P1 119.0(3) . . ?
C11 C10 C9 119.8(5) . . ?
C12 C11 C10 121.1(6) . . ?
C11 C12 C13 119.8(6) . . ?
C12 C13 C14 121.2(6) . . ?
C9 C14 C13 118.4(5) . . ?
C16 C15 C20 119.0(4) . . ?
C16 C15 P2 119.0(3) . . ?
C20 C15 P2 122.0(4) . . ?
C15 C16 C17 120.7(5) . . ?
C18 C17 C16 120.4(6) . . ?
C17 C18 C19 120.1(5) . . ?
C18 C19 C20 119.7(5) . . ?
C15 C20 C19 120.1(5) . . ?
C22 C21 C26 118.2(5) . . ?
C22 C21 P2 122.1(4) . . ?
C26 C21 P2 119.4(4) . . ?
C21 C22 C23 121.1(6) . . ?
C24 C23 C22 121.7(6) . . ?
C23 C24 C25 119.2(6) . . ?
C24 C25 C26 119.5(6) . . ?
C21 C26 C25 119.9(7) . . ?

loop_
_geom_bond_atom_site_label_1
_geom_bond_atom_site_label_2
_geom_bond_distance
_geom_bond_site_symmetry_2
_geom_bond_publ_flag
Sn C1 2.100(5) . ?
Sn C2 2.103(4) . ?
Sn S22 2.4818(11) . ?
Sn S12 2.4986(11) . ?
Sn S21 3.1992(12) . ?
Sn S11 3.3248(12) . ?
S11 P1 1.9580(15) . ?
S12 P1 2.0604(15) . ?
S21 P2 1.9579(15) . ?
S22 P2 2.0578(14) . ?
P1 C9 1.810(4) . ?
P1 C3 1.813(4) . ?
P2 C21 1.812(4) . ?
P2 C15 1.815(4) . ?
C3 C4 1.376(6) . ?
C3 C8 1.389(6) . ?
C4 C5 1.376(6) . ?
C5 C6 1.372(8) . ?
C6 C7 1.351(8) . ?
C7 C8 1.382(6) . ?
C9 C14 1.380(6) . ?
C9 C10 1.380(6) . ?
C10 C11 1.373(7) . ?
C11 C12 1.339(9) . ?
C12 C13 1.361(8) . ?
C13 C14 1.388(8) . ?
C15 C16 1.364(6) . ?
C15 C20 1.368(6) . ?
C16 C17 1.365(7) . ?
C17 C18 1.350(8) . ?
C18 C19 1.360(8) . ?
C19 C20 1.387(7) . ?
C21 C22 1.354(7) . ?
C21 C26 1.379(7) . ?
C22 C23 1.382(7) . ?
C23 C24 1.311(9) . ?
C24 C25 1.392(10) . ?
C25 C26 1.398(9) . ?
